data_4510840
loop_
_publ_author_name
'Torres, Eva'
'Fern\'andez, Roser'
'Miquet, St\'ephanie'
'Font-Bardia, Merc\`e'
'Vanderlinden, Evelien'
'Naesens, Lieve'
'V\'azquez, Santiago'

_publ_section_title
;
 Synthesis and Anti-influenza A Virus Activity of 2,2-Dialkylamantadines
 and Related Compounds
;
_journal_issue 12
_journal_name_full 'ACS Medicinal Chemistry Letters'
_journal_page_first 1065
_journal_paper_doi 10.1021/ml300279b
_journal_volume 3
_journal_year 2012
_chemical_formula_moiety 'C17 H26 Cl N O'
_chemical_formula_sum 'C17 H26 Cl N O'
_chemical_formula_weight 295.84
_chemical_name_systematic
;
 ?
;
_space_group_IT_number 14
_symmetry_cell_setting monoclinic
_symmetry_space_group_name_Hall '-P 2ybc'
_symmetry_space_group_name_H-M 'P 1 21/c 1'
_atom_sites_solution_hydrogens geom
_atom_sites_solution_primary direct
_atom_sites_solution_secondary difmap
_audit_creation_method SHELXL-97
_cell_angle_alpha 90.00
_cell_angle_beta 101.02(2)
_cell_angle_gamma 90.00
_cell_formula_units_Z 8
_cell_length_a 11.898(4)
_cell_length_b 9.901(9)
_cell_length_c 27.230(5)
_cell_measurement_reflns_used 25
_cell_measurement_temperature 293(2)
_cell_measurement_theta_max 21
_cell_measurement_theta_min 12
_cell_volume 3149(3)
_computing_cell_refinement 'CAD-4/PC (Kretschmar, 1996)'
_computing_data_collection 'CAD-4/PC (Kretschmar, 1996)'
_computing_data_reduction 'XCAD4 (Harms and  Wocadlo, 1995)'
_computing_molecular_graphics 'ORTEP (Brueggermann and Smith, 1990)'
_computing_publication_material 'PLATON (Spek, 1990)'
_computing_structure_refinement 'SHELXL-97 (Sheldrick, 1997)'
_computing_structure_solution 'SHELXS-97 (Sheldrick, 1997)'
_diffrn_ambient_temperature 293(2)
_diffrn_measured_fraction_theta_full 0.997
_diffrn_measured_fraction_theta_max 0.997
_diffrn_measurement_device_type 'ENRAF-NONIUS CAD4'
_diffrn_measurement_method \w--2\q
_diffrn_radiation_monochromator graphite
_diffrn_radiation_source 'fine-focus sealed tube'
_diffrn_radiation_type MoK\a
_diffrn_radiation_wavelength 0.71073
_diffrn_reflns_av_R_equivalents 0.0832
_diffrn_reflns_av_sigmaI/netI 0.2393
_diffrn_reflns_limit_h_max 16
_diffrn_reflns_limit_h_min -16
_diffrn_reflns_limit_k_max 13
_diffrn_reflns_limit_k_min 0
_diffrn_reflns_limit_l_max 38
_diffrn_reflns_limit_l_min 0
_diffrn_reflns_number 9317
_diffrn_reflns_theta_full 29.99
_diffrn_reflns_theta_max 29.99
_diffrn_reflns_theta_min 2.09
_exptl_absorpt_coefficient_mu 0.239
_exptl_absorpt_correction_T_max 0.99
_exptl_absorpt_correction_T_min 0.98
_exptl_absorpt_correction_type empirical
_exptl_absorpt_process_details sadabs
_exptl_crystal_colour colorless
_exptl_crystal_density_diffrn 1.248
_exptl_crystal_density_method 'not measured'
_exptl_crystal_description prism
_exptl_crystal_F_000 1280
_exptl_crystal_size_max 0.09
_exptl_crystal_size_mid 0.07
_exptl_crystal_size_min 0.07
_refine_diff_density_max 0.398
_refine_diff_density_min -0.361
_refine_diff_density_rms 0.068
_refine_ls_extinction_method none
_refine_ls_goodness_of_fit_ref 1.308
_refine_ls_hydrogen_treatment constr
_refine_ls_matrix_type full
_refine_ls_number_parameters 361
_refine_ls_number_reflns 9152
_refine_ls_number_restraints 3
_refine_ls_restrained_S_all 1.310
_refine_ls_R_factor_all 0.1572
_refine_ls_R_factor_gt 0.0703
_refine_ls_shift/su_max 0.000
_refine_ls_shift/su_mean 0.000
_refine_ls_structure_factor_coef Fsqd
_refine_ls_weighting_details 'calc w=1/[\s^2^(Fo^2^)+(0.0062P)^2^+4.0128P] where P=(Fo^2^+2Fc^2^)/3'
_refine_ls_weighting_scheme calc
_refine_ls_wR_factor_gt 0.1085
_refine_ls_wR_factor_ref 0.1557
_reflns_number_gt 5366
_reflns_number_total 9152
_reflns_threshold_expression >2sigma(I)
_cod_data_source_file ml300279b_si_002.cif
_cod_data_source_block pcoc8c
_cod_original_sg_symbol_H-M P21/c
_cod_database_code 4510840

loop_
_symmetry_equiv_pos_as_xyz
'x, y, z'
'-x, y+1/2, -z+1/2'
'-x, -y, -z'
'x, -y-1/2, z-1/2'

loop_
_atom_site_label
_atom_site_type_symbol
_atom_site_fract_x
_atom_site_fract_y
_atom_site_fract_z
_atom_site_U_iso_or_equiv
_atom_site_adp_type
_atom_site_occupancy
_atom_site_symmetry_multiplicity
_atom_site_calc_flag
_atom_site_refinement_flags
Cl1 Cl 0.47316(9) 0.34030(11) 0.11044(4) 0.0739(3) Uani 1 1 d U
O11 O 0.65765(18) 0.5240(2) 0.06070(9) 0.0486(5) Uani 1 1 d .
N11 N 0.73372(19) 0.3123(2) 0.07658(9) 0.0379(5) Uani 1 1 d .
H11 H 0.7130 0.2290 0.0766 0.045 Uiso 1 1 calc R
C11 C 0.5290(2) 0.3370(3) 0.05377(12) 0.0475(7) Uani 1 1 d U
H11A H 0.5331 0.2446 0.0424 0.057 Uiso 1 1 calc R
H11B H 0.4792 0.3875 0.0278 0.057 Uiso 1 1 calc R
C12 C 0.6476(2) 0.3994(3) 0.06412(11) 0.0375(6) Uani 1 1 d .
C13 C 0.8583(2) 0.3340(3) 0.09035(10) 0.0340(6) Uani 1 1 d .
C14 C 0.9131(2) 0.2063(3) 0.07312(12) 0.0446(7) Uani 1 1 d .
H14A H 0.8873 0.1279 0.0893 0.054 Uiso 1 1 calc R
H14B H 0.8881 0.1957 0.0373 0.054 Uiso 1 1 calc R
C15 C 1.0439(3) 0.2125(4) 0.08550(13) 0.0510(8) Uani 1 1 d .
H15 H 1.0764 0.1291 0.0748 0.061 Uiso 1 1 calc R
C16 C 1.0823(3) 0.3352(4) 0.05745(14) 0.0613(10) Uani 1 1 d .
H16A H 1.1652 0.3420 0.0646 0.074 Uiso 1 1 calc R
H16B H 1.0574 0.3236 0.0217 0.074 Uiso 1 1 calc R
C17 C 1.0301(3) 0.4627(4) 0.07442(12) 0.0498(8) Uani 1 1 d .
H17 H 1.0542 0.5407 0.0569 0.060 Uiso 1 1 calc R
C18 C 0.8984(2) 0.4516(3) 0.06238(11) 0.0423(7) Uani 1 1 d .
H18A H 0.8650 0.5348 0.0718 0.051 Uiso 1 1 calc R
H18B H 0.8727 0.4388 0.0267 0.051 Uiso 1 1 calc R
C19 C 0.8966(2) 0.3514(3) 0.14838(11) 0.0357(6) Uani 1 1 d .
C110 C 0.8556(3) 0.2314(3) 0.17731(13) 0.0495(8) Uani 1 1 d .
H11C H 0.7732 0.2229 0.1676 0.059 Uiso 1 1 calc R
H11D H 0.8897 0.1486 0.1680 0.059 Uiso 1 1 calc R
C111 C 0.8875(3) 0.2491(4) 0.23446(14) 0.0660(11) Uani 1 1 d .
H11E H 0.8583 0.1734 0.2508 0.079 Uiso 1 1 calc R
H11F H 0.9702 0.2504 0.2448 0.079 Uiso 1 1 calc R
C112 C 0.8378(4) 0.3797(5) 0.25026(17) 0.0869(14) Uani 1 1 d .
H11G H 0.7549 0.3741 0.2430 0.104 Uiso 1 1 calc R
H11H H 0.8621 0.3915 0.2861 0.104 Uiso 1 1 calc R
C113 C 0.8750(3) 0.5001(4) 0.22373(14) 0.0645(10) Uani 1 1 d U
H11I H 0.9571 0.5121 0.2336 0.077 Uiso 1 1 calc R
H11J H 0.8378 0.5809 0.2330 0.077 Uiso 1 1 calc R
C114 C 0.8430(3) 0.4787(3) 0.16697(12) 0.0487(7) Uani 1 1 d U
H11K H 0.8672 0.5570 0.1503 0.058 Uiso 1 1 calc R
H11L H 0.7603 0.4724 0.1575 0.058 Uiso 1 1 calc R
C115 C 1.0697(3) 0.4813(3) 0.13088(12) 0.0462(7) Uani 1 1 d .
H11M H 1.0379 0.5641 0.1415 0.055 Uiso 1 1 calc R
H11N H 1.1525 0.4878 0.1389 0.055 Uiso 1 1 calc R
C116 C 1.0296(2) 0.3603(3) 0.15842(11) 0.0404(7) Uani 1 1 d .
H116 H 1.0574 0.3718 0.1944 0.048 Uiso 1 1 calc R
C117 C 1.0838(3) 0.2325(3) 0.14125(12) 0.0473(8) Uani 1 1 d .
H11O H 1.1666 0.2406 0.1489 0.057 Uiso 1 1 calc R
H11P H 1.0624 0.1548 0.1591 0.057 Uiso 1 1 calc R
Cl2 Cl 0.89582(10) -0.16512(13) 0.09830(6) 0.0972(4) Uani 1 1 d U
O21 O 0.66646(19) 0.0248(2) 0.06627(9) 0.0490(5) Uani 1 1 d .
N21 N 0.60007(19) -0.1878(2) 0.07771(9) 0.0369(5) Uani 1 1 d .
H21 H 0.6170 -0.2713 0.0743 0.044 Uiso 1 1 calc R
C21 C 0.7751(3) -0.1645(4) 0.04678(14) 0.0606(8) Uani 1 1 d U
H21A H 0.7934 -0.1136 0.0189 0.073 Uiso 1 1 calc R
H21B H 0.7559 -0.2562 0.0357 0.073 Uiso 1 1 calc R
C22 C 0.6740(3) -0.0992(3) 0.06516(11) 0.0399(7) Uani 1 1 d .
C23 C 0.4929(2) -0.1641(3) 0.09674(10) 0.0331(6) Uani 1 1 d .
C24 C 0.4309(2) -0.0371(3) 0.07257(11) 0.0422(7) Uani 1 1 d .
H24A H 0.4192 -0.0442 0.0364 0.051 Uiso 1 1 calc R
H24B H 0.4773 0.0423 0.0828 0.051 Uiso 1 1 calc R
C25 C 0.3144(3) -0.0238(4) 0.08914(12) 0.0534(8) Uani 1 1 d .
H25 H 0.2761 0.0585 0.0745 0.064 Uiso 1 1 calc R
C26 C 0.2404(3) -0.1445(5) 0.07079(15) 0.0713(11) Uani 1 1 d .
H26A H 0.2282 -0.1495 0.0346 0.086 Uiso 1 1 calc R
H26B H 0.1664 -0.1355 0.0805 0.086 Uiso 1 1 calc R
C27 C 0.3002(3) -0.2731(4) 0.09377(13) 0.0559(9) Uani 1 1 d .
H27 H 0.2526 -0.3517 0.0820 0.067 Uiso 1 1 calc R
C28 C 0.4153(3) -0.2863(3) 0.07742(12) 0.0443(7) Uani 1 1 d .
H28A H 0.4035 -0.2901 0.0412 0.053 Uiso 1 1 calc R
H28B H 0.4525 -0.3694 0.0906 0.053 Uiso 1 1 calc R
C29 C 0.5797(3) -0.2806(3) 0.17926(12) 0.0462(7) Uani 1 1 d .
H29A H 0.5335 -0.3602 0.1692 0.055 Uiso 1 1 calc R
H29B H 0.6507 -0.2905 0.1671 0.055 Uiso 1 1 calc R
C210 C 0.6067(3) -0.2738(4) 0.23580(14) 0.0661(10) Uani 1 1 d .
H21C H 0.6491 -0.3538 0.2489 0.079 Uiso 1 1 calc R
H21D H 0.5357 -0.2724 0.2484 0.079 Uiso 1 1 calc R
C211 C 0.6771(4) -0.1478(5) 0.25422(16) 0.0811(13) Uani 1 1 d .
H21E H 0.6872 -0.1424 0.2904 0.097 Uiso 1 1 calc R
H21F H 0.7523 -0.1554 0.2456 0.097 Uiso 1 1 calc R
C212 C 0.6195(3) -0.0201(4) 0.23131(13) 0.0631(10) Uani 1 1 d .
H21G H 0.6698 0.0566 0.2407 0.076 Uiso 1 1 calc R
H21H H 0.5496 -0.0047 0.2438 0.076 Uiso 1 1 calc R
C213 C 0.5916(2) -0.0336(3) 0.17387(11) 0.0445(7) Uani 1 1 d .
H21I H 0.5539 0.0485 0.1599 0.053 Uiso 1 1 calc R
H21J H 0.6629 -0.0414 0.1617 0.053 Uiso 1 1 calc R
C214 C 0.5151(2) -0.1546(3) 0.15439(10) 0.0333(6) Uani 1 1 d .
C215 C 0.3936(2) -0.1415(3) 0.16835(11) 0.0381(6) Uani 1 1 d .
H215 H 0.4032 -0.1360 0.2048 0.046 Uiso 1 1 calc R
C216 C 0.3327(3) -0.0141(3) 0.14583(11) 0.0438(7) Uani 1 1 d .
H21K H 0.2595 -0.0053 0.1563 0.053 Uiso 1 1 calc R
H21L H 0.3786 0.0648 0.1573 0.053 Uiso 1 1 calc R
C217 C 0.3186(3) -0.2657(4) 0.15026(12) 0.0503(8) Uani 1 1 d .
H21M H 0.3561 -0.3473 0.1648 0.060 Uiso 1 1 calc R
H21N H 0.2454 -0.2581 0.1608 0.060 Uiso 1 1 calc R

loop_
_atom_site_aniso_label
_atom_site_aniso_U_11
_atom_site_aniso_U_22
_atom_site_aniso_U_33
_atom_site_aniso_U_23
_atom_site_aniso_U_13
_atom_site_aniso_U_12
Cl1 0.0800(7) 0.0613(6) 0.0885(7) -0.0005(6) 0.0369(6) -0.0038(5)
O11 0.0464(12) 0.0375(12) 0.0614(14) 0.0043(11) 0.0090(10) 0.0028(10)
N11 0.0361(12) 0.0298(12) 0.0463(14) 0.0022(10) 0.0040(10) 0.0003(10)
C11 0.0379(15) 0.0417(17) 0.0608(16) 0.0031(16) 0.0044(12) 0.0007(14)
C12 0.0325(14) 0.0316(15) 0.0478(17) 0.0001(13) 0.0057(12) 0.0034(11)
C13 0.0298(12) 0.0316(14) 0.0393(14) -0.0027(12) 0.0037(11) -0.0011(11)
C14 0.0390(15) 0.0421(17) 0.0517(18) -0.0062(14) 0.0058(13) 0.0012(13)
C15 0.0402(16) 0.053(2) 0.059(2) -0.0035(17) 0.0081(15) 0.0061(15)
C16 0.0456(18) 0.076(3) 0.063(2) 0.000(2) 0.0125(16) 0.0065(19)
C17 0.0413(16) 0.058(2) 0.0505(18) 0.0084(16) 0.0101(14) -0.0044(15)
C18 0.0402(15) 0.0422(17) 0.0447(17) 0.0013(14) 0.0082(13) -0.0036(13)
C19 0.0328(13) 0.0307(14) 0.0434(15) 0.0010(12) 0.0065(11) 0.0008(11)
C110 0.0454(17) 0.0419(18) 0.062(2) 0.0067(16) 0.0117(15) -0.0028(14)
C111 0.063(2) 0.076(3) 0.059(2) 0.020(2) 0.0103(18) -0.006(2)
C112 0.085(3) 0.107(4) 0.072(3) -0.004(3) 0.024(2) -0.002(3)
C113 0.063(2) 0.074(3) 0.0575(16) -0.014(2) 0.0158(17) 0.001(2)
C114 0.0486(18) 0.0442(18) 0.0547(15) -0.0062(15) 0.0133(14) -0.0005(15)
C115 0.0355(15) 0.0502(19) 0.0536(19) -0.0017(16) 0.0103(13) -0.0042(14)
C116 0.0352(14) 0.0416(17) 0.0431(16) -0.0015(13) 0.0047(12) -0.0004(13)
C117 0.0402(16) 0.0453(18) 0.055(2) 0.0013(15) 0.0061(14) 0.0062(14)
Cl2 0.0703(7) 0.0713(7) 0.1435(12) 0.0057(8) 0.0040(7) 0.0052(6)
O21 0.0533(13) 0.0328(11) 0.0637(15) 0.0025(10) 0.0182(11) -0.0008(10)
N21 0.0398(12) 0.0290(12) 0.0438(13) -0.0011(10) 0.0126(10) 0.0014(10)
C21 0.0648(18) 0.050(2) 0.076(2) 0.0085(19) 0.0363(10) 0.0054(18)
C22 0.0411(16) 0.0399(17) 0.0397(16) -0.0024(13) 0.0106(13) 0.0006(13)
C23 0.0336(13) 0.0314(14) 0.0351(14) 0.0005(11) 0.0085(11) 0.0010(11)
C24 0.0409(15) 0.0473(18) 0.0373(15) 0.0072(14) 0.0050(12) 0.0063(14)
C25 0.0457(18) 0.064(2) 0.0504(19) 0.0010(17) 0.0078(15) 0.0066(17)
C26 0.051(2) 0.095(3) 0.065(2) -0.001(2) 0.0039(18) -0.001(2)
C27 0.0469(18) 0.060(2) 0.061(2) -0.0111(18) 0.0123(16) -0.0138(17)
C28 0.0454(17) 0.0414(17) 0.0457(17) -0.0102(14) 0.0079(13) -0.0081(14)
C29 0.0494(18) 0.0425(17) 0.0477(18) 0.0046(14) 0.0121(14) 0.0004(14)
C210 0.068(2) 0.075(3) 0.055(2) 0.014(2) 0.0122(18) 0.012(2)
C211 0.071(3) 0.106(4) 0.061(2) -0.004(3) -0.002(2) 0.007(3)
C212 0.061(2) 0.069(3) 0.056(2) -0.012(2) 0.0035(17) -0.008(2)
C213 0.0364(15) 0.0460(18) 0.0501(18) -0.0038(15) 0.0054(13) -0.0022(13)
C214 0.0321(13) 0.0329(14) 0.0346(14) -0.0021(12) 0.0056(11) 0.0022(11)
C215 0.0371(14) 0.0413(16) 0.0372(15) -0.0025(13) 0.0103(12) -0.0016(13)
C216 0.0385(15) 0.0470(18) 0.0464(17) 0.0004(14) 0.0096(13) 0.0094(14)
C217 0.0456(17) 0.053(2) 0.055(2) -0.0054(16) 0.0155(15) -0.0070(15)

loop_
_atom_type_symbol
_atom_type_description
_atom_type_scat_dispersion_real
_atom_type_scat_dispersion_imag
_atom_type_scat_source
C C 0.0033 0.0016 'International Tables Vol C Tables 4.2.6.8 and 6.1.1.4'
H H 0.0000 0.0000 'International Tables Vol C Tables 4.2.6.8 and 6.1.1.4'
Cl Cl 0.1484 0.1585 'International Tables Vol C Tables 4.2.6.8 and 6.1.1.4'
N N 0.0061 0.0033 'International Tables Vol C Tables 4.2.6.8 and 6.1.1.4'
O O 0.0106 0.0060 'International Tables Vol C Tables 4.2.6.8 and 6.1.1.4'

loop_
_geom_angle_atom_site_label_1
_geom_angle_atom_site_label_2
_geom_angle_atom_site_label_3
_geom_angle
C12 N11 C13 131.1(2)
C12 N11 H11 114.5
C13 N11 H11 114.5
C12 C11 Cl1 108.5(2)
C12 C11 H11A 110.0
Cl1 C11 H11A 110.0
C12 C11 H11B 110.0
Cl1 C11 H11B 110.0
H11A C11 H11B 108.4
O11 C12 N11 125.5(3)
O11 C12 C11 119.3(3)
N11 C12 C11 115.2(3)
N11 C13 C18 112.4(2)
N11 C13 C14 105.5(2)
C18 C13 C14 106.6(2)
N11 C13 C19 110.9(2)
C18 C13 C19 111.3(2)
C14 C13 C19 109.9(2)
C15 C14 C13 111.9(3)
C15 C14 H14A 109.2
C13 C14 H14A 109.2
C15 C14 H14B 109.2
C13 C14 H14B 109.2
H14A C14 H14B 107.9
C117 C15 C14 109.7(3)
C117 C15 C16 109.0(3)
C14 C15 C16 107.9(3)
C117 C15 H15 110.1
C14 C15 H15 110.1
C16 C15 H15 110.1
C17 C16 C15 109.0(3)
C17 C16 H16A 109.9
C15 C16 H16A 109.9
C17 C16 H16B 109.9
C15 C16 H16B 109.9
H16A C16 H16B 108.3
C16 C17 C115 109.9(3)
C16 C17 C18 109.6(3)
C115 C17 C18 109.1(3)
C16 C17 H17 109.4
C115 C17 H17 109.4
C18 C17 H17 109.4
C13 C18 C17 110.6(3)
C13 C18 H18A 109.5
C17 C18 H18A 109.5
C13 C18 H18B 109.5
C17 C18 H18B 109.5
H18A C18 H18B 108.1
C114 C19 C110 105.6(2)
C114 C19 C116 111.5(2)
C110 C19 C116 111.1(2)
C114 C19 C13 111.3(2)
C110 C19 C13 111.6(2)
C116 C19 C13 105.8(2)
C111 C110 C19 112.6(3)
C111 C110 H11C 109.1
C19 C110 H11C 109.1
C111 C110 H11D 109.1
C19 C110 H11D 109.1
H11C C110 H11D 107.8
C112 C111 C110 110.4(3)
C112 C111 H11E 109.6
C110 C111 H11E 109.6
C112 C111 H11F 109.6
C110 C111 H11F 109.6
H11E C111 H11F 108.1
C113 C112 C111 111.9(3)
C113 C112 H11G 109.2
C111 C112 H11G 109.2
C113 C112 H11H 109.2
C111 C112 H11H 109.2
H11G C112 H11H 107.9
C112 C113 C114 109.6(3)
C112 C113 H11I 109.8
C114 C113 H11I 109.8
C112 C113 H11J 109.8
C114 C113 H11J 109.8
H11I C113 H11J 108.2
C113 C114 C19 113.9(3)
C113 C114 H11K 108.8
C19 C114 H11K 108.8
C113 C114 H11L 108.8
C19 C114 H11L 108.8
H11K C114 H11L 107.7
C17 C115 C116 109.4(3)
C17 C115 H11M 109.8
C116 C115 H11M 109.8
C17 C115 H11N 109.8
C116 C115 H11N 109.8
H11M C115 H11N 108.2
C117 C116 C115 107.8(2)
C117 C116 C19 111.9(2)
C115 C116 C19 111.0(2)
C117 C116 H116 108.7
C115 C116 H116 108.7
C19 C116 H116 108.7
C15 C117 C116 110.1(3)
C15 C117 H11O 109.6
C116 C117 H11O 109.6
C15 C117 H11P 109.6
C116 C117 H11P 109.6
H11O C117 H11P 108.1
C22 N21 C23 129.7(2)
C22 N21 H21 115.2
C23 N21 H21 115.2
C22 C21 Cl2 107.8(2)
C22 C21 H21A 110.2
Cl2 C21 H21A 110.2
C22 C21 H21B 110.2
Cl2 C21 H21B 110.2
H21A C21 H21B 108.5
O21 C22 N21 126.5(3)
O21 C22 C21 119.7(3)
N21 C22 C21 113.8(3)
N21 C23 C24 110.7(2)
N21 C23 C214 111.9(2)
C24 C23 C214 111.1(2)
N21 C23 C28 104.6(2)
C24 C23 C28 106.7(2)
C214 C23 C28 111.5(2)
C23 C24 C25 109.2(3)
C23 C24 H24A 109.8
C25 C24 H24A 109.8
C23 C24 H24B 109.8
C25 C24 H24B 109.8
H24A C24 H24B 108.3
C26 C25 C216 110.3(3)
C26 C25 C24 109.6(3)
C216 C25 C24 109.9(3)
C26 C25 H25 109.0
C216 C25 H25 109.0
C24 C25 H25 109.0
C25 C26 C27 109.0(3)
C25 C26 H26A 109.9
C27 C26 H26A 109.9
C25 C26 H26B 109.9
C27 C26 H26B 109.9
H26A C26 H26B 108.3
C217 C27 C28 109.7(3)
C217 C27 C26 109.9(3)
C28 C27 C26 109.0(3)
C217 C27 H27 109.4
C28 C27 H27 109.4
C26 C27 H27 109.4
C27 C28 C23 110.0(3)
C27 C28 H28A 109.7
C23 C28 H28A 109.7
C27 C28 H28B 109.7
C23 C28 H28B 109.7
H28A C28 H28B 108.2
C210 C29 C214 113.5(3)
C210 C29 H29A 108.9
C214 C29 H29A 108.9
C210 C29 H29B 108.9
C214 C29 H29B 108.9
H29A C29 H29B 107.7
C29 C210 C211 111.5(3)
C29 C210 H21C 109.3
C211 C210 H21C 109.3
C29 C210 H21D 109.3
C211 C210 H21D 109.3
H21C C210 H21D 108.0
C212 C211 C210 111.6(3)
C212 C211 H21E 109.3
C210 C211 H21E 109.3
C212 C211 H21F 109.3
C210 C211 H21F 109.3
H21E C211 H21F 108.0
C211 C212 C213 109.8(3)
C211 C212 H21G 109.7
C213 C212 H21G 109.7
C211 C212 H21H 109.7
C213 C212 H21H 109.7
H21G C212 H21H 108.2
C214 C213 C212 114.6(3)
C214 C213 H21I 108.6
C212 C213 H21I 108.6
C214 C213 H21J 108.6
C212 C213 H21J 108.6
H21I C213 H21J 107.6
C213 C214 C23 111.9(2)
C213 C214 C29 105.4(2)
C23 C214 C29 111.7(2)
C213 C214 C215 111.4(2)
C23 C214 C215 105.4(2)
C29 C214 C215 111.3(2)
C216 C215 C217 109.2(3)
C216 C215 C214 111.1(2)
C217 C215 C214 111.1(2)
C216 C215 H215 108.4
C217 C215 H215 108.4
C214 C215 H215 108.4
C25 C216 C215 108.7(3)
C25 C216 H21K 109.9
C215 C216 H21K 109.9
C25 C216 H21L 109.9
C215 C216 H21L 109.9
H21K C216 H21L 108.3
C27 C217 C215 108.9(3)
C27 C217 H21M 109.9
C215 C217 H21M 109.9
C27 C217 H21N 109.9
C215 C217 H21N 109.9
H21M C217 H21N 108.3

loop_
_geom_bond_atom_site_label_1
_geom_bond_atom_site_label_2
_geom_bond_distance
Cl1 C11 1.793(3)
O11 C12 1.244(4)
N11 C12 1.333(3)
N11 C13 1.473(3)
N11 H11 0.8600
C11 C12 1.517(4)
C11 H11A 0.9700
C11 H11B 0.9700
C13 C18 1.518(4)
C13 C14 1.537(4)
C13 C19 1.568(4)
C14 C15 1.529(4)
C14 H14A 0.9700
C14 H14B 0.9700
C15 C117 1.514(5)
C15 C16 1.549(5)
C15 H15 0.9800
C16 C17 1.517(5)
C16 H16A 0.9700
C16 H16B 0.9700
C17 C115 1.531(4)
C17 C18 1.542(4)
C17 H17 0.9800
C18 H18A 0.9700
C18 H18B 0.9700
C19 C114 1.541(4)
C19 C110 1.554(4)
C19 C116 1.556(4)
C110 C111 1.540(5)
C110 H11C 0.9700
C110 H11D 0.9700
C111 C112 1.519(6)
C111 H11E 0.9700
C111 H11F 0.9700
C112 C113 1.504(6)
C112 H11G 0.9700
C112 H11H 0.9700
C113 C114 1.534(5)
C113 H11I 0.9700
C113 H11J 0.9700
C114 H11K 0.9700
C114 H11L 0.9700
C115 C116 1.537(4)
C115 H11M 0.9700
C115 H11N 0.9700
C116 C117 1.533(4)
C116 H116 0.9800
C117 H11O 0.9700
C117 H11P 0.9700
Cl2 C21 1.806(4)
O21 C22 1.231(4)
N21 C22 1.333(4)
N21 C23 1.485(3)
N21 H21 0.8600
C21 C22 1.531(4)
C21 H21A 0.9700
C21 H21B 0.9700
C23 C24 1.539(4)
C23 C214 1.544(4)
C23 C28 1.552(4)
C24 C25 1.543(4)
C24 H24A 0.9700
C24 H24B 0.9700
C25 C26 1.512(5)
C25 C216 1.520(4)
C25 H25 0.9800
C26 C27 1.533(6)
C26 H26A 0.9700
C26 H26B 0.9700
C27 C217 1.514(5)
C27 C28 1.525(4)
C27 H27 0.9800
C28 H28A 0.9700
C28 H28B 0.9700
C29 C210 1.513(5)
C29 C214 1.551(4)
C29 H29A 0.9700
C29 H29B 0.9700
C210 C211 1.533(6)
C210 H21C 0.9700
C210 H21D 0.9700
C211 C212 1.515(6)
C211 H21E 0.9700
C211 H21F 0.9700
C212 C213 1.541(5)
C212 H21G 0.9700
C212 H21H 0.9700
C213 C214 1.537(4)
C213 H21I 0.9700
C213 H21J 0.9700
C214 C215 1.568(4)
C215 C216 1.524(4)
C215 C217 1.544(4)
C215 H215 0.9800
C216 H21K 0.9700
C216 H21L 0.9700
C217 H21M 0.9700
C217 H21N 0.9700
